data_9001305
loop_
_publ_author_name
'Raudsepp, M.'
'Hawthorne, F. C.'
'Turnock, A. C.'

_publ_section_title
;
 Crystal chemistry of synthetic pyroxenes on the join CaNiSi2O6-CaMgSi2O6
 (diopside): A Rietveld refinement study
 sample Ni50, CaNi.45Mg.55Si2O6
;
_journal_name_full 'American Mineralogist'
_journal_page_first 1274
_journal_page_last 1281
_journal_volume 75
_journal_year 1990
_chemical_formula_sum 'Ca Mg0.55 Ni0.45 O6 Si2'
_chemical_name_mineral Diopside
_space_group_IT_number 15
_symmetry_space_group_name_Hall '-C 2yc'
_symmetry_space_group_name_H-M 'C 1 2/c 1'
_cell_angle_alpha 90
_cell_angle_beta 105.848
_cell_angle_gamma 90
_cell_length_a 9.7390
_cell_length_b 8.9094
_cell_length_c 5.2375
_cell_formula_units_Z 4
_cell_volume 437.177
_database_code_amcsd 0001335
_exptl_crystal_density_diffrn 3.525
_cod_original_formula_sum '(Ni.45 Mg.55) Ca Si2 O6'
_cod_database_code 9001305

loop_
_space_group_symop_operation_xyz
x,y,z
1/2+x,1/2+y,z
x,-y,1/2+z
1/2+x,1/2-y,1/2+z
-x,y,1/2-z
1/2-x,1/2+y,1/2-z
-x,-y,-z
1/2-x,1/2-y,-z

loop_
_atom_site_label
_atom_site_fract_x
_atom_site_fract_y
_atom_site_fract_z
_atom_site_occupancy
_atom_site_U_iso_or_equiv
Ni1 0.00000 0.90790 0.25000 0.45000 0.00469
Mg1 0.00000 0.90790 0.25000 0.55000 0.00469
Ca2 0.00000 0.29940 0.25000 1.00000 0.00804
Si 0.28650 0.09340 0.22830 1.00000 0.00442
O1 0.11500 0.08740 0.14390 1.00000 0.00646
O2 0.36100 0.25190 0.31900 1.00000 0.00823
O3 0.35140 0.01780 0.99610 1.00000 0.00709

loop_
_cod_related_entry_id
_cod_related_entry_database
_cod_related_entry_code
1 AMCSD 0001335
